data_1545816
loop_
_publ_author_name
'Mir, Niyaz A.'
'Dubey, Ritesh'
'Desiraju, Gautam R.'

_publ_section_title
;
 Four- and five-component molecular solids: crystal engineering strategies
 based on structural inequivalence
;
_journal_issue 2
_journal_name_full IUCrJ
_journal_page_first 96
_journal_page_last 101
_journal_paper_doi 10.1107/S2052252515023945
_journal_volume 3
_journal_year 2016
_chemical_formula_sum 'C90 H96 N10 O8'
_chemical_formula_weight 1445.76
_chemical_name_systematic
;
 ?
;
_space_group_crystal_system triclinic
_space_group_IT_number 2
_space_group_name_Hall '-P 1'
_space_group_name_H-M_alt 'P -1'
_symmetry_space_group_name_Hall '-P 1'
_symmetry_space_group_name_H-M 'P -1'
_atom_sites_solution_hydrogens mixed
_cell_angle_alpha 89.495(17)
_cell_angle_beta 84.054(16)
_cell_angle_gamma 85.281(10)
_cell_formula_units_Z 1
_cell_length_a 7.3795(10)
_cell_length_b 8.8871(13)
_cell_length_c 29.533(5)
_cell_measurement_temperature 150(2)
_cell_volume 1919.9(5)
_computing_structure_refinement 'SHELXL-2013 (Sheldrick, 2013)'
_diffrn_ambient_temperature 150(2)
_diffrn_measured_fraction_theta_full 0.994
_diffrn_measured_fraction_theta_max 0.986
_diffrn_measurement_device_type 'Rigaku Mercury375R (2x2 bin mode)'
_diffrn_measurement_method 'profile data from \w-scans'
_diffrn_radiation_type MoK\a
_diffrn_radiation_wavelength 0.71073
_diffrn_reflns_av_R_equivalents 0.0909
_diffrn_reflns_av_unetI/netI 0.1017
_diffrn_reflns_Laue_measured_fraction_full 0.994
_diffrn_reflns_Laue_measured_fraction_max 0.986
_diffrn_reflns_limit_h_max 9
_diffrn_reflns_limit_h_min -9
_diffrn_reflns_limit_k_max 11
_diffrn_reflns_limit_k_min -11
_diffrn_reflns_limit_l_max 38
_diffrn_reflns_limit_l_min -38
_diffrn_reflns_number 19146
_diffrn_reflns_point_group_measured_fraction_full 0.994
_diffrn_reflns_point_group_measured_fraction_max 0.986
_diffrn_reflns_theta_full 25.242
_diffrn_reflns_theta_max 27.563
_diffrn_reflns_theta_min 0.693
_diffrn_source 'Sealed Tube'
_exptl_absorpt_coefficient_mu 0.081
_exptl_absorpt_correction_T_max 1.000
_exptl_absorpt_correction_T_min 0.693
_exptl_absorpt_correction_type multi-scan
_exptl_absorpt_process_details 'Jacobson, R. (1998) Private communication'
_exptl_crystal_colour Green
_exptl_crystal_density_diffrn 1.250
_exptl_crystal_description Block
_exptl_crystal_F_000 770
_exptl_crystal_size_max 0.350
_exptl_crystal_size_mid 0.250
_exptl_crystal_size_min 0.150
_refine_diff_density_max 0.322
_refine_diff_density_min -0.325
_refine_diff_density_rms 0.082
_refine_ls_extinction_method none
_refine_ls_goodness_of_fit_ref 1.093
_refine_ls_hydrogen_treatment mixed
_refine_ls_matrix_type full
_refine_ls_number_parameters 503
_refine_ls_number_reflns 8793
_refine_ls_number_restraints 0
_refine_ls_restrained_S_all 1.093
_refine_ls_R_factor_all 0.1001
_refine_ls_R_factor_gt 0.0688
_refine_ls_shift/su_max 0.040
_refine_ls_shift/su_mean 0.001
_refine_ls_structure_factor_coef Fsqd
_refine_ls_weighting_details
;
 w=1/[\s^2^(Fo^2^)+(0.1126P)^2^+0.0124P]
 where P=(Fo^2^+2Fc^2^)/3
;
_refine_ls_weighting_scheme calc
_refine_ls_wR_factor_gt 0.1879
_refine_ls_wR_factor_ref 0.2293
_reflns_Friedel_coverage 0.000
_reflns_number_gt 6196
_reflns_number_total 8793
_reflns_threshold_expression 'I > 2\s(I)'
_cod_data_source_file hi5640.cif
_cod_data_source_block Form_I_MRE_TMP_DPE-I_ACR
_cod_depositor_comments
;
The following automatic conversions were performed:

'_exptl_absorpt_correction_type' value 'Multi-scan' changed to
'multi-scan' according to
/home/data/users/saulius/crontab/automatic-downloads/rss-feeds/IUCr/lib/dictionaries/cif_core.dic
dictionary named 'cif_core.dic' version 2.4.2 from 2011-04-26.

Automatic conversion script
Id: cif_fix_values 4973 2017-02-22 13:04:09Z antanas 
;
_cod_database_code 1545816
_shelx_space_group_comment
;
The symmetry employed for this shelxl refinement is uniquely defined
by the following loop, which should always be used as a source of
symmetry information in preference to the above space-group names.
They are only intended as comments.
;
_shelx_estimated_absorpt_t_min 0.972
_shelx_estimated_absorpt_t_max 0.988
_shelxl_version_number 2013-2

loop_
_space_group_symop_operation_xyz
'x, y, z'
'-x, -y, -z'

loop_
_atom_site_label
_atom_site_type_symbol
_atom_site_fract_x
_atom_site_fract_y
_atom_site_fract_z
_atom_site_U_iso_or_equiv
_atom_site_adp_type
_atom_site_occupancy
_atom_site_site_symmetry_order
_atom_site_calc_flag
_atom_site_refinement_flags_posn
_atom_site_refinement_flags_adp
H32 H 1.436(4) 2.101(3) 0.0363(10) 0.044(7) Uiso 1 1 d . .
C1 C 0.4745(3) 0.4820(2) 0.40922(7) 0.0271(4) Uani 1 1 d . .
C2 C 0.3547(3) 0.3747(2) 0.42537(7) 0.0273(4) Uani 1 1 d . .
C3 C 0.1990(3) 0.3512(2) 0.40442(8) 0.0323(5) Uani 1 1 d . .
H3 H 0.1187 0.2786 0.4161 0.039 Uiso 1 1 calc R U
C4 C 0.1632(3) 0.4352(3) 0.36626(8) 0.0369(5) Uani 1 1 d . .
H4 H 0.0570 0.4202 0.3518 0.044 Uiso 1 1 calc R U
C5 C 0.2798(3) 0.5410(3) 0.34879(8) 0.0350(5) Uani 1 1 d . .
H5 H 0.2542 0.5976 0.3224 0.042 Uiso 1 1 calc R U
C6 C 0.4344(3) 0.5632(2) 0.37019(7) 0.0300(5) Uani 1 1 d . .
C7 C 0.6408(3) 0.5085(3) 0.43257(8) 0.0365(5) Uani 1 1 d . .
H7A H 0.6999 0.5943 0.4183 0.055 Uiso 1 1 calc R U
H7B H 0.7265 0.4181 0.4298 0.055 Uiso 1 1 calc R U
H7C H 0.6042 0.5306 0.4648 0.055 Uiso 1 1 calc R U
C8 C 0.3537(3) -0.1027(3) 0.45711(9) 0.0408(6) Uani 1 1 d . .
H8A H 0.4257 -0.0157 0.4507 0.061 Uiso 1 1 calc R U
H8B H 0.3419 -0.1549 0.4286 0.061 Uiso 1 1 calc R U
H8C H 0.4152 -0.1722 0.4777 0.061 Uiso 1 1 calc R U
C9 C 0.1669(3) -0.0495(2) 0.47919(7) 0.0295(5) Uani 1 1 d . .
C10 C -0.0253(3) 0.1461(2) 0.51307(7) 0.0308(5) Uani 1 1 d . .
C11 C -0.0512(4) 0.3085(3) 0.52744(9) 0.0417(6) Uani 1 1 d . .
H11A H 0.0605 0.3580 0.5180 0.063 Uiso 1 1 calc R U
H11B H -0.0774 0.3144 0.5606 0.063 Uiso 1 1 calc R U
H11C H -0.1536 0.3592 0.5131 0.063 Uiso 1 1 calc R U
C12 C 0.5047(3) 0.7658(2) 0.23437(8) 0.0321(5) Uani 1 1 d . .
C13 C 0.4898(3) 0.8621(3) 0.19668(8) 0.0338(5) Uani 1 1 d . .
C14 C 0.3745(3) 1.0583(2) 0.24526(8) 0.0315(5) Uani 1 1 d . .
C15 C 0.3860(3) 0.9620(3) 0.28265(8) 0.0319(5) Uani 1 1 d . .
C16 C 0.5763(4) 0.6036(3) 0.22865(10) 0.0466(6) Uani 1 1 d . .
H16A H 0.5832 0.5568 0.2587 0.070 Uiso 1 1 calc R U
H16B H 0.6985 0.5978 0.2119 0.070 Uiso 1 1 calc R U
H16C H 0.4941 0.5503 0.2116 0.070 Uiso 1 1 calc R U
C17 C 0.5484(4) 0.8089(3) 0.14901(9) 0.0492(7) Uani 1 1 d . .
H17A H 0.5093 0.8864 0.1275 0.074 Uiso 1 1 calc R U
H17B H 0.4923 0.7153 0.1436 0.074 Uiso 1 1 calc R U
H17C H 0.6818 0.7902 0.1448 0.074 Uiso 1 1 calc R U
C18 C 0.3067(4) 1.2213(3) 0.24988(10) 0.0464(6) Uani 1 1 d . .
H18A H 0.3397 1.2740 0.2213 0.070 Uiso 1 1 calc R U
H18B H 0.3625 1.2667 0.2746 0.070 Uiso 1 1 calc R U
H18C H 0.1735 1.2298 0.2568 0.070 Uiso 1 1 calc R U
C19 C 0.3258(4) 1.0144(3) 0.33031(9) 0.0459(6) Uani 1 1 d . .
H19A H 0.3297 0.9278 0.3511 0.069 Uiso 1 1 calc R U
H19B H 0.2006 1.0618 0.3319 0.069 Uiso 1 1 calc R U
H19C H 0.4076 1.0879 0.3392 0.069 Uiso 1 1 calc R U
C20 C 0.5166(3) 1.4038(2) 0.09189(7) 0.0261(4) Uani 1 1 d . .
C21 C 0.5319(3) 1.2832(2) 0.12216(7) 0.0302(5) Uani 1 1 d . .
C22 C 0.6932(3) 1.2466(3) 0.14198(8) 0.0354(5) Uani 1 1 d . .
H22 H 0.7021 1.1639 0.1625 0.042 Uiso 1 1 calc R U
C23 C 0.8411(3) 1.3325(3) 0.13138(9) 0.0380(5) Uani 1 1 d . .
H23 H 0.9515 1.3077 0.1447 0.046 Uiso 1 1 calc R U
C24 C 0.8299(3) 1.4531(3) 0.10181(8) 0.0346(5) Uani 1 1 d . .
H24 H 0.9315 1.5114 0.0949 0.042 Uiso 1 1 calc R U
C25 C 0.6676(3) 1.4887(2) 0.08220(7) 0.0275(4) Uani 1 1 d . .
C26 C 0.3444(3) 1.4416(3) 0.06954(8) 0.0331(5) Uani 1 1 d . .
H26A H 0.3105 1.5504 0.0719 0.050 Uiso 1 1 calc R U
H26B H 0.2456 1.3865 0.0848 0.050 Uiso 1 1 calc R U
H26C H 0.3651 1.4124 0.0374 0.050 Uiso 1 1 calc R U
C27 C 0.9595(3) 1.9179(3) 0.06054(8) 0.0346(5) Uani 1 1 d . .
H27 H 0.8584 1.9630 0.0796 0.042 Uiso 1 1 calc R U
C28 C 1.1161(3) 1.9948(3) 0.05372(8) 0.0332(5) Uani 1 1 d . .
H28 H 1.1217 2.0885 0.0685 0.040 Uiso 1 1 calc R U
C29 C 1.2666(3) 1.9332(2) 0.02471(7) 0.0293(5) Uani 1 1 d . .
C30 C 1.2487(3) 1.7946(2) 0.00539(8) 0.0356(5) Uani 1 1 d . .
H30 H 1.3469 1.7470 -0.0141 0.043 Uiso 1 1 calc R U
C31 C 1.0877(3) 1.7255(3) 0.01445(8) 0.0364(5) Uani 1 1 d . .
H31 H 1.0791 1.6308 0.0005 0.044 Uiso 1 1 calc R U
C32 C 1.4314(3) 2.0162(2) 0.01617(8) 0.0322(5) Uani 1 1 d . .
N1 N 0.1382(3) 0.09501(19) 0.49244(6) 0.0308(4) Uani 1 1 d . .
N2 N 0.4531(3) 0.8185(2) 0.27655(7) 0.0332(4) Uani 1 1 d . .
N3 N 0.4259(3) 1.0054(2) 0.20279(6) 0.0324(4) Uani 1 1 d . .
N4 N 0.9426(3) 1.7840(2) 0.04185(7) 0.0345(4) Uani 1 1 d . .
O1 O 0.3996(2) 0.29454(18) 0.46281(5) 0.0369(4) Uani 1 1 d . .
H1 H 0.3151 0.2401 0.4717 0.055 Uiso 1 1 calc R U
O2 O 0.5559(2) 0.6635(2) 0.35396(6) 0.0419(4) Uani 1 1 d . .
H2 H 0.5208 0.7054 0.3304 0.063 Uiso 1 1 calc R U
O3 O 0.3813(2) 1.20263(19) 0.13095(6) 0.0396(4) Uani 1 1 d . .
H3A H 0.4021 1.1355 0.1504 0.059 Uiso 1 1 calc R U
O4 O 0.6478(2) 1.60550(18) 0.05248(5) 0.0354(4) Uani 1 1 d . .
H4A H 0.7391 1.6564 0.0516 0.053 Uiso 1 1 calc R U
C33 C 0.8657(3) -0.0690(3) 0.31393(10) 0.0453(6) Uani 1 1 d . .
C34 C 0.8102(4) -0.0280(4) 0.36042(12) 0.0637(9) Uani 1 1 d . .
H34 H 0.8117 -0.1031 0.3835 0.076 Uiso 1 1 calc R U
C35 C 0.7548(5) 0.1192(5) 0.37183(14) 0.0753(12) Uani 1 1 d . .
H35 H 0.7199 0.1452 0.4028 0.090 Uiso 1 1 calc R U
C36 C 0.7491(4) 0.2313(4) 0.33841(15) 0.0746(11) Uani 1 1 d . .
H36 H 0.7087 0.3322 0.3471 0.089 Uiso 1 1 calc R U
C37 C 0.7996(4) 0.1993(3) 0.29411(13) 0.0608(9) Uani 1 1 d . .
H37 H 0.7950 0.2774 0.2720 0.073 Uiso 1 1 calc R U
C38 C 0.8605(3) 0.0473(3) 0.28027(10) 0.0448(6) Uani 1 1 d . .
C40 C 0.9753(3) -0.1190(3) 0.22282(9) 0.0398(6) Uani 1 1 d . .
C41 C 1.0334(4) -0.1446(4) 0.17583(10) 0.0528(7) Uani 1 1 d . .
H41 H 1.0268 -0.0634 0.1548 0.063 Uiso 1 1 calc R U
C42 C 1.0984(4) -0.2853(4) 0.16110(11) 0.0591(8) Uani 1 1 d . .
H42 H 1.1365 -0.3013 0.1297 0.071 Uiso 1 1 calc R U
C43 C 1.1101(4) -0.4074(3) 0.19155(12) 0.0585(8) Uani 1 1 d . .
H43 H 1.1564 -0.5046 0.1806 0.070 Uiso 1 1 calc R U
C44 C 1.0559(4) -0.3871(3) 0.23630(11) 0.0504(7) Uani 1 1 d . .
H44 H 1.0647 -0.4707 0.2564 0.060 Uiso 1 1 calc R U
C45 C 0.9855(3) -0.2423(3) 0.25405(9) 0.0408(6) Uani 1 1 d . .
C46 C 0.9270(3) -0.2130(3) 0.29950(9) 0.0430(6) Uani 1 1 d . .
H46 H 0.9293 -0.2933 0.3210 0.052 Uiso 1 1 calc R U
N5 N 0.9131(3) 0.0225(2) 0.23576(8) 0.0460(5) Uani 1 1 d . .

loop_
_atom_site_aniso_label
_atom_site_aniso_U_11
_atom_site_aniso_U_22
_atom_site_aniso_U_33
_atom_site_aniso_U_23
_atom_site_aniso_U_13
_atom_site_aniso_U_12
C1 0.0279(11) 0.0278(11) 0.0252(10) -0.0013(8) -0.0036(8) 0.0011(8)
C2 0.0344(12) 0.0237(10) 0.0231(10) -0.0018(7) -0.0029(8) 0.0011(8)
C3 0.0328(12) 0.0312(11) 0.0337(12) -0.0026(8) -0.0035(9) -0.0072(9)
C4 0.0355(13) 0.0419(13) 0.0358(13) 0.0013(9) -0.0116(10) -0.0079(10)
C5 0.0375(13) 0.0382(13) 0.0308(12) 0.0067(9) -0.0112(9) -0.0028(9)
C6 0.0322(12) 0.0289(11) 0.0284(11) 0.0034(8) -0.0017(9) -0.0021(8)
C7 0.0361(13) 0.0426(13) 0.0321(12) 0.0018(9) -0.0085(10) -0.0055(10)
C8 0.0410(14) 0.0387(13) 0.0410(14) -0.0028(10) 0.0009(10) 0.0017(10)
C9 0.0396(13) 0.0268(11) 0.0218(10) 0.0001(8) -0.0039(8) -0.0002(9)
C10 0.0409(13) 0.0242(10) 0.0276(11) 0.0016(8) -0.0069(9) -0.0014(9)
C11 0.0497(16) 0.0257(12) 0.0494(15) -0.0061(10) -0.0051(12) -0.0001(10)
C12 0.0265(12) 0.0288(11) 0.0405(13) 0.0031(9) -0.0026(9) -0.0012(8)
C13 0.0313(12) 0.0338(12) 0.0355(12) 0.0005(9) 0.0005(9) -0.0023(9)
C14 0.0304(12) 0.0300(11) 0.0347(12) 0.0017(8) -0.0055(9) -0.0038(8)
C15 0.0300(12) 0.0347(12) 0.0317(12) 0.0016(9) -0.0057(9) -0.0045(9)
C16 0.0415(15) 0.0307(13) 0.0663(19) 0.0025(11) -0.0053(12) 0.0052(10)
C17 0.0550(18) 0.0495(16) 0.0402(15) -0.0043(11) 0.0065(12) -0.0015(12)
C18 0.0592(18) 0.0300(13) 0.0493(16) -0.0014(10) -0.0067(13) 0.0022(11)
C19 0.0545(17) 0.0521(16) 0.0315(13) -0.0031(10) -0.0048(11) -0.0063(12)
C20 0.0280(11) 0.0280(10) 0.0221(10) -0.0008(7) -0.0024(8) -0.0010(8)
C21 0.0328(12) 0.0310(11) 0.0275(11) 0.0008(8) -0.0053(9) -0.0047(9)
C22 0.0390(13) 0.0301(11) 0.0382(13) 0.0065(9) -0.0121(10) -0.0008(9)
C23 0.0315(13) 0.0393(13) 0.0447(14) 0.0027(10) -0.0133(10) -0.0005(9)
C24 0.0309(12) 0.0372(12) 0.0372(13) 0.0014(9) -0.0072(9) -0.0077(9)
C25 0.0300(11) 0.0283(11) 0.0241(10) -0.0012(8) -0.0012(8) -0.0029(8)
C26 0.0288(12) 0.0374(12) 0.0329(12) 0.0036(9) -0.0045(9) -0.0002(9)
C27 0.0333(13) 0.0391(13) 0.0304(12) 0.0023(9) 0.0018(9) -0.0032(9)
C28 0.0365(13) 0.0338(12) 0.0283(11) -0.0019(8) 0.0012(9) -0.0039(9)
C29 0.0307(12) 0.0276(11) 0.0295(11) 0.0045(8) -0.0024(9) -0.0038(8)
C30 0.0345(13) 0.0282(11) 0.0424(13) -0.0014(9) 0.0041(10) -0.0027(9)
C31 0.0381(14) 0.0280(11) 0.0430(14) 0.0022(9) -0.0019(10) -0.0056(9)
C32 0.0348(13) 0.0287(11) 0.0332(12) -0.0018(9) -0.0013(9) -0.0053(9)
N1 0.0361(11) 0.0276(9) 0.0284(10) 0.0033(7) -0.0022(8) -0.0018(8)
N2 0.0337(11) 0.0341(10) 0.0330(10) 0.0069(8) -0.0081(8) -0.0058(8)
N3 0.0353(11) 0.0310(10) 0.0308(10) 0.0040(7) -0.0026(8) -0.0035(8)
N4 0.0334(11) 0.0354(11) 0.0353(11) 0.0099(8) -0.0032(8) -0.0080(8)
O1 0.0446(10) 0.0380(9) 0.0302(9) 0.0094(6) -0.0092(7) -0.0102(7)
O2 0.0390(10) 0.0467(10) 0.0430(10) 0.0175(8) -0.0110(7) -0.0144(8)
O3 0.0367(10) 0.0426(10) 0.0422(10) 0.0164(7) -0.0106(7) -0.0134(7)
O4 0.0376(10) 0.0358(9) 0.0347(9) 0.0097(6) -0.0075(7) -0.0107(7)
C33 0.0281(13) 0.0569(16) 0.0524(16) -0.0138(12) -0.0061(11) -0.0084(11)
C34 0.0411(17) 0.092(3) 0.057(2) -0.0161(16) 0.0071(14) -0.0158(16)
C35 0.0452(19) 0.094(3) 0.084(3) -0.047(2) 0.0151(17) -0.0119(18)
C36 0.0447(19) 0.068(2) 0.108(3) -0.047(2) 0.0105(18) -0.0047(16)
C37 0.0360(16) 0.0483(17) 0.097(3) -0.0261(16) -0.0039(15) 0.0043(12)
C38 0.0291(13) 0.0433(15) 0.0628(18) -0.0162(12) -0.0084(11) -0.0015(10)
C40 0.0366(14) 0.0386(13) 0.0462(14) -0.0099(10) -0.0178(11) 0.0035(10)
C41 0.0534(18) 0.0621(18) 0.0448(16) -0.0120(13) -0.0191(13) 0.0027(13)
C42 0.0546(19) 0.074(2) 0.0497(17) -0.0267(15) -0.0175(14) 0.0044(15)
C43 0.0482(17) 0.0545(18) 0.075(2) -0.0335(15) -0.0263(15) 0.0103(13)
C44 0.0451(16) 0.0400(14) 0.069(2) -0.0109(12) -0.0262(13) 0.0054(11)
C45 0.0342(13) 0.0371(13) 0.0538(16) -0.0083(11) -0.0188(11) 0.0008(10)
C46 0.0328(13) 0.0488(15) 0.0497(16) 0.0016(11) -0.0134(11) -0.0053(10)
N5 0.0408(13) 0.0415(12) 0.0569(15) -0.0059(10) -0.0144(10) 0.0027(9)

loop_
_atom_type_symbol
_atom_type_description
_atom_type_scat_dispersion_real
_atom_type_scat_dispersion_imag
_atom_type_scat_source
C C 0.0033 0.0016 'International Tables Vol C Tables 4.2.6.8 and 6.1.1.4'
H H 0.0000 0.0000 'International Tables Vol C Tables 4.2.6.8 and 6.1.1.4'
N N 0.0061 0.0033 'International Tables Vol C Tables 4.2.6.8 and 6.1.1.4'
O O 0.0106 0.0060 'International Tables Vol C Tables 4.2.6.8 and 6.1.1.4'

loop_
_geom_angle_atom_site_label_1
_geom_angle_atom_site_label_2
_geom_angle_atom_site_label_3
_geom_angle
_geom_angle_site_symmetry_1
_geom_angle_site_symmetry_3
C6 C1 C2 117.41(19) . .
C6 C1 C7 121.05(19) . .
C2 C1 C7 121.54(19) . .
O1 C2 C3 121.96(19) . .
O1 C2 C1 116.12(19) . .
C3 C2 C1 121.92(19) . .
C4 C3 C2 118.8(2) . .
C4 C3 H3 120.6 . .
C2 C3 H3 120.6 . .
C3 C4 C5 121.1(2) . .
C3 C4 H4 119.5 . .
C5 C4 H4 119.5 . .
C4 C5 C6 119.3(2) . .
C4 C5 H5 120.3 . .
C6 C5 H5 120.3 . .
O2 C6 C5 121.87(19) . .
O2 C6 C1 116.69(19) . .
C5 C6 C1 121.4(2) . .
C1 C7 H7A 109.5 . .
C1 C7 H7B 109.5 . .
H7A C7 H7B 109.5 . .
C1 C7 H7C 109.5 . .
H7A C7 H7C 109.5 . .
H7B C7 H7C 109.5 . .
C9 C8 H8A 109.5 . .
C9 C8 H8B 109.5 . .
H8A C8 H8B 109.5 . .
C9 C8 H8C 109.5 . .
H8A C8 H8C 109.5 . .
H8B C8 H8C 109.5 . .
N1 C9 C10 119.8(2) . 2_556
N1 C9 C8 117.8(2) . .
C10 C9 C8 122.4(2) 2_556 .
N1 C10 C9 120.55(19) . 2_556
N1 C10 C11 117.8(2) . .
C9 C10 C11 121.6(2) 2_556 .
C10 C11 H11A 109.5 . .
C10 C11 H11B 109.5 . .
H11A C11 H11B 109.5 . .
C10 C11 H11C 109.5 . .
H11A C11 H11C 109.5 . .
H11B C11 H11C 109.5 . .
N2 C12 C13 119.9(2) . .
N2 C12 C16 118.7(2) . .
C13 C12 C16 121.5(2) . .
N3 C13 C12 120.1(2) . .
N3 C13 C17 118.1(2) . .
C12 C13 C17 121.8(2) . .
N3 C14 C15 120.0(2) . .
N3 C14 C18 117.3(2) . .
C15 C14 C18 122.7(2) . .
N2 C15 C14 120.1(2) . .
N2 C15 C19 117.9(2) . .
C14 C15 C19 122.0(2) . .
C12 C16 H16A 109.5 . .
C12 C16 H16B 109.5 . .
H16A C16 H16B 109.5 . .
C12 C16 H16C 109.5 . .
H16A C16 H16C 109.5 . .
H16B C16 H16C 109.5 . .
C13 C17 H17A 109.5 . .
C13 C17 H17B 109.5 . .
H17A C17 H17B 109.5 . .
C13 C17 H17C 109.5 . .
H17A C17 H17C 109.5 . .
H17B C17 H17C 109.5 . .
C14 C18 H18A 109.5 . .
C14 C18 H18B 109.5 . .
H18A C18 H18B 109.5 . .
C14 C18 H18C 109.5 . .
H18A C18 H18C 109.5 . .
H18B C18 H18C 109.5 . .
C15 C19 H19A 109.5 . .
C15 C19 H19B 109.5 . .
H19A C19 H19B 109.5 . .
C15 C19 H19C 109.5 . .
H19A C19 H19C 109.5 . .
H19B C19 H19C 109.5 . .
C21 C20 C25 118.14(19) . .
C21 C20 C26 121.45(19) . .
C25 C20 C26 120.40(18) . .
O3 C21 C22 122.15(19) . .
O3 C21 C20 116.61(19) . .
C22 C21 C20 121.2(2) . .
C23 C22 C21 119.2(2) . .
C23 C22 H22 120.4 . .
C21 C22 H22 120.4 . .
C24 C23 C22 121.0(2) . .
C24 C23 H23 119.5 . .
C22 C23 H23 119.5 . .
C23 C24 C25 119.3(2) . .
C23 C24 H24 120.4 . .
C25 C24 H24 120.4 . .
O4 C25 C24 122.32(19) . .
O4 C25 C20 116.52(19) . .
C24 C25 C20 121.16(19) . .
C20 C26 H26A 109.5 . .
C20 C26 H26B 109.5 . .
H26A C26 H26B 109.5 . .
C20 C26 H26C 109.5 . .
H26A C26 H26C 109.5 . .
H26B C26 H26C 109.5 . .
N4 C27 C28 123.8(2) . .
N4 C27 H27 118.1 . .
C28 C27 H27 118.1 . .
C27 C28 C29 119.6(2) . .
C27 C28 H28 120.2 . .
C29 C28 H28 120.2 . .
C30 C29 C28 116.5(2) . .
C30 C29 C32 123.6(2) . .
C28 C29 C32 120.0(2) . .
C31 C30 C29 119.9(2) . .
C31 C30 H30 120.0 . .
C29 C30 H30 120.0 . .
N4 C31 C30 124.0(2) . .
N4 C31 H31 118.0 . .
C30 C31 H31 118.0 . .
C32 C32 C29 125.6(3) 2_895 .
C32 C32 H32 119.8(16) 2_895 .
C29 C32 H32 114.7(16) . .
C9 N1 C10 119.64(19) . .
C15 N2 C12 119.99(18) . .
C13 N3 C14 119.89(18) . .
C27 N4 C31 116.15(19) . .
C2 O1 H1 109.5 . .
C6 O2 H2 109.5 . .
C21 O3 H3A 109.5 . .
C25 O4 H4A 109.5 . .
C46 C33 C38 117.6(3) . .
C46 C33 C34 124.4(3) . .
C38 C33 C34 118.1(3) . .
C35 C34 C33 120.4(3) . .
C35 C34 H34 119.8 . .
C33 C34 H34 119.8 . .
C34 C35 C36 120.8(3) . .
C34 C35 H35 119.6 . .
C36 C35 H35 119.6 . .
C37 C36 C35 121.4(3) . .
C37 C36 H36 119.3 . .
C35 C36 H36 119.3 . .
C36 C37 C38 120.2(4) . .
C36 C37 H37 119.9 . .
C38 C37 H37 119.9 . .
N5 C38 C33 123.2(2) . .
N5 C38 C37 117.6(3) . .
C33 C38 C37 119.2(3) . .
N5 C40 C41 117.8(2) . .
N5 C40 C45 122.9(2) . .
C41 C40 C45 119.3(2) . .
C42 C41 C40 120.0(3) . .
C42 C41 H41 120.0 . .
C40 C41 H41 120.0 . .
C41 C42 C43 121.2(3) . .
C41 C42 H42 119.4 . .
C43 C42 H42 119.4 . .
C44 C43 C42 120.3(3) . .
C44 C43 H43 119.8 . .
C42 C43 H43 119.8 . .
C43 C44 C45 121.4(3) . .
C43 C44 H44 119.3 . .
C45 C44 H44 119.3 . .
C46 C45 C40 117.6(2) . .
C46 C45 C44 124.6(3) . .
C40 C45 C44 117.8(3) . .
C33 C46 C45 120.8(2) . .
C33 C46 H46 119.6 . .
C45 C46 H46 119.6 . .
C38 N5 C40 117.9(2) . .

loop_
_geom_bond_atom_site_label_1
_geom_bond_atom_site_label_2
_geom_bond_distance
_geom_bond_site_symmetry_2
C1 C6 1.400(3) .
C1 C2 1.400(3) .
C1 C7 1.504(3) .
C2 O1 1.365(2) .
C2 C3 1.391(3) .
C3 C4 1.383(3) .
C3 H3 0.9500 .
C4 C5 1.387(3) .
C4 H4 0.9500 .
C5 C6 1.389(3) .
C5 H5 0.9500 .
C6 O2 1.365(3) .
C7 H7A 0.9800 .
C7 H7B 0.9800 .
C7 H7C 0.9800 .
C8 C9 1.504(3) .
C8 H8A 0.9800 .
C8 H8B 0.9800 .
C8 H8C 0.9800 .
C9 N1 1.339(3) .
C9 C10 1.406(3) 2_556
C10 N1 1.340(3) .
C10 C9 1.406(3) 2_556
C10 C11 1.499(3) .
C11 H11A 0.9800 .
C11 H11B 0.9800 .
C11 H11C 0.9800 .
C12 N2 1.342(3) .
C12 C13 1.406(3) .
C12 C16 1.498(3) .
C13 N3 1.328(3) .
C13 C17 1.498(3) .
C14 N3 1.349(3) .
C14 C15 1.397(3) .
C14 C18 1.495(3) .
C15 N2 1.336(3) .
C15 C19 1.498(3) .
C16 H16A 0.9800 .
C16 H16B 0.9800 .
C16 H16C 0.9800 .
C17 H17A 0.9800 .
C17 H17B 0.9800 .
C17 H17C 0.9800 .
C18 H18A 0.9800 .
C18 H18B 0.9800 .
C18 H18C 0.9800 .
C19 H19A 0.9800 .
C19 H19B 0.9800 .
C19 H19C 0.9800 .
C20 C21 1.395(3) .
C20 C25 1.400(3) .
C20 C26 1.504(3) .
C21 O3 1.373(3) .
C21 C22 1.394(3) .
C22 C23 1.390(3) .
C22 H22 0.9500 .
C23 C24 1.379(3) .
C23 H23 0.9500 .
C24 C25 1.396(3) .
C24 H24 0.9500 .
C25 O4 1.362(2) .
C26 H26A 0.9800 .
C26 H26B 0.9800 .
C26 H26C 0.9800 .
C27 N4 1.337(3) .
C27 C28 1.386(3) .
C27 H27 0.9500 .
C28 C29 1.407(3) .
C28 H28 0.9500 .
C29 C30 1.384(3) .
C29 C32 1.472(3) .
C30 C31 1.383(3) .
C30 H30 0.9500 .
C31 N4 1.345(3) .
C31 H31 0.9500 .
C32 C32 1.333(4) 2_895
C32 H32 0.97(3) .
O1 H1 0.8400 .
O2 H2 0.8400 .
O3 H3A 0.8400 .
O4 H4A 0.8400 .
C33 C46 1.379(4) .
C33 C38 1.429(4) .
C33 C34 1.433(4) .
C34 C35 1.372(5) .
C34 H34 0.9500 .
C35 C36 1.397(6) .
C35 H35 0.9500 .
C36 C37 1.349(5) .
C36 H36 0.9500 .
C37 C38 1.437(4) .
C37 H37 0.9500 .
C38 N5 1.346(4) .
C40 N5 1.347(3) .
C40 C41 1.424(4) .
C40 C45 1.429(4) .
C41 C42 1.360(4) .
C41 H41 0.9500 .
C42 C43 1.406(5) .
C42 H42 0.9500 .
C43 C44 1.350(4) .
C43 H43 0.9500 .
C44 C45 1.430(4) .
C44 H44 0.9500 .
C45 C46 1.387(4) .
C46 H46 0.9500 .
